data_4024568
loop_
_publ_author_name
'N. Deppermann'
'A. H. G. P. Prenzel'
'A. Beitat'
'W. Maison'

_publ_section_title
;
Synthesis of Proline-Based Diketopiperazine Scaffolds
;
_journal_name_full 'Journal of Organic Chemistry'
_journal_page_first 4267
_journal_page_last 4271
_journal_paper_doi 10.1021/jo9004876
_journal_volume 74
_journal_year 2009
_chemical_absolute_configuration syn
_chemical_formula_sum 'C17 H24 N2 O6'
_chemical_formula_weight 352.38
_chemical_name_systematic
; 
 ? 
;
_space_group_IT_number 19
_symmetry_cell_setting orthorhombic
_symmetry_space_group_name_Hall 'P 2ac 2ab'
_symmetry_space_group_name_H-M 'P 21 21 21'
_atom_sites_solution_hydrogens geom
_atom_sites_solution_primary direct
_atom_sites_solution_secondary difmap
_audit_creation_method SHELXL-97
_cell_angle_alpha 90.00
_cell_angle_beta 90.00
_cell_angle_gamma 90.00
_cell_formula_units_Z 4
_cell_length_a 9.1263(7)
_cell_length_b 11.5380(10)
_cell_length_c 16.9865(12)
_cell_measurement_temperature 193(2)
_cell_volume 1788.7(2)
_computing_cell_refinement 'STOE IPDS Software (1997)'
_computing_data_collection 'STOE IPDS Software (1997)'
_computing_data_reduction 'STOE IPDS Software (1997)'
_computing_structure_refinement 'SHELXL-97 (Sheldrick, 1997)'
_computing_structure_solution 'SHELXS-97 (Sheldrick, 1990)'
_diffrn_ambient_temperature 193(2)
_diffrn_measured_fraction_theta_full 0.990
_diffrn_measured_fraction_theta_max 0.990
_diffrn_measurement_device_type 'STOE IPDS'
_diffrn_radiation_monochromator graphite
_diffrn_radiation_source 'fine-focus sealed tube'
_diffrn_radiation_type MoK\a
_diffrn_radiation_wavelength 0.71073
_diffrn_reflns_av_R_equivalents 0.0505
_diffrn_reflns_av_sigmaI/netI 0.0396
_diffrn_reflns_limit_h_max 12
_diffrn_reflns_limit_h_min -12
_diffrn_reflns_limit_k_max 15
_diffrn_reflns_limit_k_min -15
_diffrn_reflns_limit_l_max 21
_diffrn_reflns_limit_l_min -22
_diffrn_reflns_number 16049
_diffrn_reflns_theta_full 28.05
_diffrn_reflns_theta_max 28.05
_diffrn_reflns_theta_min 2.53
_exptl_absorpt_coefficient_mu 0.099
_exptl_absorpt_correction_type none
_exptl_crystal_colour colourless
_exptl_crystal_density_diffrn 1.309
_exptl_crystal_density_method 'not measured'
_exptl_crystal_description block
_exptl_crystal_F_000 752
_exptl_crystal_size_max 0.40
_exptl_crystal_size_mid 0.32
_exptl_crystal_size_min 0.32
_refine_diff_density_max 0.174
_refine_diff_density_min -0.172
_refine_diff_density_rms 0.033
_refine_ls_abs_structure_details 'Flack H D (1983), Acta Cryst. A39, 876-881'
_refine_ls_extinction_method none
_refine_ls_goodness_of_fit_ref 0.987
_refine_ls_hydrogen_treatment mixed
_refine_ls_matrix_type full
_refine_ls_number_parameters 299
_refine_ls_number_reflns 4295
_refine_ls_number_restraints 0
_refine_ls_restrained_S_all 0.987
_refine_ls_R_factor_all 0.0514
_refine_ls_R_factor_gt 0.0380
_refine_ls_shift/su_max 0.000
_refine_ls_shift/su_mean 0.000
_refine_ls_structure_factor_coef Fsqd
_refine_ls_weighting_details 'calc w=1/[\s^2^(Fo^2^)+(0.0570P)^2^+0.0000P] where P=(Fo^2^+2Fc^2^)/3'
_refine_ls_weighting_scheme calc
_refine_ls_wR_factor_gt 0.0864
_refine_ls_wR_factor_ref 0.0918
_reflns_number_gt 3462
_reflns_number_total 4295
_reflns_threshold_expression >2sigma(I)
_cod_data_source_file jo9004876_si_002.cif
_cod_data_source_block mais002w
_cod_depositor_comments
;
The following automatic conversions were performed:
'_symmetry_cell_setting' value 'Orthorhombic' changed to 'orthorhombic'
according to '/home/saulius/struct/CIF-dictionaries/cif_core.dic'
dictionary named 'cif_core.dic' version 2.4.1 from 2010-06-29.

Automatic conversion script
Id: cif_fix_enum 1527 2010-12-29 10:47:43Z saulius 
;
_cod_original_sg_symbol_H-M P212121
_cod_database_code 4024568

loop_
_symmetry_equiv_pos_as_xyz
'x, y, z'
'-x, y+1/2, -z+1/2'
'-x+1/2, -y, z+1/2'
'x+1/2, -y+1/2, -z'

loop_
_atom_site_label
_atom_site_type_symbol
_atom_site_fract_x
_atom_site_fract_y
_atom_site_fract_z
_atom_site_U_iso_or_equiv
_atom_site_adp_type
_atom_site_occupancy
_atom_site_symmetry_multiplicity
_atom_site_calc_flag
_atom_site_refinement_flags
_atom_site_disorder_assembly
_atom_site_disorder_group
C1 C 0.39166(18) -0.12393(13) 0.10078(9) 0.0324(3) Uani 1 1 d . . .
C2 C 0.54234(18) -0.15973(12) 0.07237(9) 0.0311(3) Uani 1 1 d . . .
H2 H 0.5270 -0.2257 0.0351 0.037 Uiso 1 1 calc R . .
C3 C 0.6548(2) -0.20064(16) 0.13211(10) 0.0395(4) Uani 1 1 d . . .
H3A H 0.664(2) -0.1445(19) 0.1749(13) 0.048(6) Uiso 1 1 d . . .
H3B H 0.627(2) -0.2751(19) 0.1560(12) 0.044(5) Uiso 1 1 d . . .
C4 C 0.7930(2) -0.20596(18) 0.08137(12) 0.0450(4) Uani 1 1 d . . .
H4A H 0.799(3) -0.277(2) 0.0535(16) 0.068(7) Uiso 1 1 d . . .
H4B H 0.883(3) -0.195(2) 0.1111(15) 0.061(7) Uiso 1 1 d . . .
C5 C 0.7782(2) -0.10549(16) 0.02237(12) 0.0408(4) Uani 1 1 d . . .
H5A H 0.829(3) -0.039(2) 0.0397(14) 0.057(6) Uiso 1 1 d . . .
H5B H 0.802(2) -0.1316(17) -0.0274(12) 0.036(5) Uiso 1 1 d . . .
C6 C 0.58228(18) 0.03872(13) 0.01437(9) 0.0322(3) Uani 1 1 d . . .
C7 C 0.43551(18) 0.07642(12) 0.04607(9) 0.0311(3) Uani 1 1 d . . .
H7 H 0.4526 0.1357 0.0880 0.037 Uiso 1 1 calc R . .
C8 C 0.3344(2) 0.12900(16) -0.01590(12) 0.0407(4) Uani 1 1 d . . .
H8A H 0.350(3) 0.206(2) -0.0210(14) 0.058(6) Uiso 1 1 d . . .
H8B H 0.353(3) 0.081(2) -0.0705(15) 0.056(6) Uiso 1 1 d . . .
C9 C 0.17688(17) 0.10575(12) 0.01513(9) 0.0307(3) Uani 1 1 d . . .
H9 H 0.1321 0.1790 0.0353 0.037 Uiso 1 1 calc R . .
C10 C 0.19345(18) 0.01608(13) 0.08286(9) 0.0307(3) Uani 1 1 d . . .
H10 H 0.136(2) -0.0479(18) 0.0737(12) 0.036(5) Uiso 1 1 d . . .
C11 C 0.15158(18) 0.07062(14) 0.16159(9) 0.0335(3) Uani 1 1 d . . .
C12 C -0.0703(2) 0.14386(14) 0.22839(9) 0.0345(3) Uani 1 1 d . . .
C13 C -0.0446(3) 0.08630(17) 0.30740(11) 0.0481(5) Uani 1 1 d . . .
H13A H 0.059(3) 0.088(2) 0.3234(14) 0.053(6) Uiso 1 1 d . . .
H13B H -0.093(3) 0.128(2) 0.3468(15) 0.061(7) Uiso 1 1 d . . .
H13C H -0.071(3) 0.003(2) 0.3104(15) 0.061(7) Uiso 1 1 d . . .
C14 C -0.0199(2) 0.26926(14) 0.22681(11) 0.0411(4) Uani 1 1 d . . .
H14A H -0.027(3) 0.300(2) 0.1748(16) 0.064(7) Uiso 1 1 d . . .
H14B H 0.086(3) 0.274(2) 0.2421(14) 0.057(6) Uiso 1 1 d . . .
H14C H -0.087(3) 0.313(2) 0.2604(15) 0.062(7) Uiso 1 1 d . . .
C15 C -0.2297(2) 0.1365(2) 0.20350(14) 0.0498(5) Uani 1 1 d . . .
H15A H -0.253(3) 0.057(3) 0.2086(18) 0.083(9) Uiso 1 1 d . . .
H15B H -0.240(3) 0.168(3) 0.1485(19) 0.081(9) Uiso 1 1 d . . .
H15C H -0.289(3) 0.181(2) 0.2406(15) 0.062(7) Uiso 1 1 d . . .
C16 C 0.0877(2) 0.05808(15) -0.05239(9) 0.0365(3) Uani 1 1 d . . .
C17 C -0.0510(4) 0.1098(3) -0.16471(17) 0.0895(10) Uani 1 1 d . . .
H17A H 0.0122 0.0644 -0.1997 0.134 Uiso 1 1 calc R . .
H17B H -0.0852 0.1793 -0.1924 0.134 Uiso 1 1 calc R . .
H17C H -0.1355 0.0629 -0.1489 0.134 Uiso 1 1 calc R . .
N1 N 0.34637(15) -0.01733(11) 0.07971(8) 0.0309(3) Uani 1 1 d . . .
N2 N 0.62373(14) -0.07079(11) 0.02863(8) 0.0329(3) Uani 1 1 d . . .
O1 O 0.31278(14) -0.19327(11) 0.13443(8) 0.0458(3) Uani 1 1 d . . .
O2 O 0.65979(14) 0.10890(10) -0.02021(9) 0.0473(3) Uani 1 1 d . . .
O3 O 0.23734(14) 0.10393(14) 0.20969(8) 0.0505(3) Uani 1 1 d . . .
O4 O 0.00570(13) 0.07754(10) 0.16500(6) 0.0347(2) Uani 1 1 d . . .
O5 O 0.07225(18) -0.04239(12) -0.06732(9) 0.0542(4) Uani 1 1 d . . .
O6 O 0.03147(19) 0.14393(13) -0.09512(8) 0.0587(4) Uani 1 1 d . . .

loop_
_atom_site_aniso_label
_atom_site_aniso_U_11
_atom_site_aniso_U_22
_atom_site_aniso_U_33
_atom_site_aniso_U_23
_atom_site_aniso_U_13
_atom_site_aniso_U_12
C1 0.0365(8) 0.0294(7) 0.0314(7) 0.0047(6) 0.0036(6) 0.0005(6)
C2 0.0368(9) 0.0249(7) 0.0316(7) 0.0009(5) 0.0011(6) 0.0010(6)
C3 0.0464(10) 0.0383(8) 0.0337(8) 0.0025(7) -0.0010(8) 0.0081(8)
C4 0.0380(10) 0.0512(10) 0.0459(10) 0.0023(8) -0.0033(8) 0.0103(8)
C5 0.0334(9) 0.0422(9) 0.0466(10) -0.0002(8) 0.0045(8) 0.0039(8)
C6 0.0315(8) 0.0299(7) 0.0352(7) 0.0000(6) -0.0004(7) -0.0040(6)
C7 0.0329(8) 0.0239(6) 0.0366(7) 0.0034(6) -0.0001(6) -0.0029(6)
C8 0.0332(9) 0.0378(9) 0.0511(10) 0.0162(8) -0.0016(8) -0.0047(7)
C9 0.0309(8) 0.0270(6) 0.0341(7) -0.0002(6) 0.0025(6) 0.0014(6)
C10 0.0309(8) 0.0273(7) 0.0339(8) 0.0008(6) 0.0021(6) -0.0005(6)
C11 0.0334(8) 0.0348(7) 0.0321(7) -0.0008(6) 0.0023(7) 0.0004(7)
C12 0.0381(9) 0.0313(7) 0.0343(7) -0.0064(6) 0.0061(7) 0.0012(7)
C13 0.0654(14) 0.0379(9) 0.0409(9) 0.0020(7) 0.0164(9) 0.0058(9)
C14 0.0499(12) 0.0323(8) 0.0410(9) -0.0006(7) -0.0012(8) 0.0000(8)
C15 0.0380(10) 0.0528(11) 0.0585(12) -0.0174(10) 0.0083(9) 0.0012(9)
C16 0.0359(9) 0.0375(8) 0.0362(8) -0.0021(6) 0.0035(7) -0.0032(7)
C17 0.109(2) 0.095(2) 0.0647(14) 0.0096(13) -0.0503(16) -0.0113(18)
N1 0.0296(7) 0.0267(6) 0.0364(7) 0.0042(5) 0.0061(6) -0.0003(5)
N2 0.0294(7) 0.0322(6) 0.0371(7) 0.0046(5) 0.0042(5) 0.0002(5)
O1 0.0450(7) 0.0374(6) 0.0552(7) 0.0163(6) 0.0164(6) 0.0011(6)
O2 0.0420(7) 0.0356(6) 0.0644(8) 0.0106(6) 0.0137(7) -0.0049(5)
O3 0.0385(7) 0.0719(9) 0.0412(7) -0.0121(6) -0.0039(6) 0.0034(6)
O4 0.0308(6) 0.0384(5) 0.0348(5) -0.0086(4) 0.0041(5) -0.0015(5)
O5 0.0665(9) 0.0433(7) 0.0529(7) -0.0110(6) -0.0047(7) -0.0079(7)
O6 0.0720(10) 0.0538(7) 0.0503(7) 0.0050(6) -0.0274(7) -0.0023(7)

loop_
_atom_type_symbol
_atom_type_description
_atom_type_scat_dispersion_real
_atom_type_scat_dispersion_imag
_atom_type_scat_source
C C 0.0033 0.0016 'International Tables Vol C Tables 4.2.6.8 and 6.1.1.4'
O O 0.0106 0.0060 'International Tables Vol C Tables 4.2.6.8 and 6.1.1.4'
N N 0.0061 0.0033 'International Tables Vol C Tables 4.2.6.8 and 6.1.1.4'
H H 0.0000 0.0000 'International Tables Vol C Tables 4.2.6.8 and 6.1.1.4'

loop_
_geom_angle_atom_site_label_1
_geom_angle_atom_site_label_2
_geom_angle_atom_site_label_3
_geom_angle
_geom_angle_site_symmetry_1
_geom_angle_site_symmetry_3
_geom_angle_publ_flag
O1 C1 N1 122.91(15) . . ?
O1 C1 C2 120.44(14) . . ?
N1 C1 C2 116.31(13) . . ?
N2 C2 C1 115.46(12) . . ?
N2 C2 C3 102.32(13) . . ?
C1 C2 C3 119.04(14) . . ?
C2 C3 C4 101.14(14) . . ?
C3 C4 C5 105.35(15) . . ?
N2 C5 C4 104.03(14) . . ?
O2 C6 N2 123.12(15) . . ?
O2 C6 C7 119.57(14) . . ?
N2 C6 C7 117.26(13) . . ?
N1 C7 C6 114.74(12) . . ?
N1 C7 C8 103.07(13) . . ?
C6 C7 C8 113.93(13) . . ?
C7 C8 C9 104.87(13) . . ?
C16 C9 C8 107.68(14) . . ?
C16 C9 C10 111.84(13) . . ?
C8 C9 C10 106.01(13) . . ?
N1 C10 C11 112.54(13) . . ?
N1 C10 C9 104.09(12) . . ?
C11 C10 C9 110.46(12) . . ?
O3 C11 O4 127.18(15) . . ?
O3 C11 C10 124.58(15) . . ?
O4 C11 C10 108.20(13) . . ?
O4 C12 C13 110.04(13) . . ?
O4 C12 C15 102.45(13) . . ?
C13 C12 C15 111.72(17) . . ?
O4 C12 C14 109.59(14) . . ?
C13 C12 C14 112.74(15) . . ?
C15 C12 C14 109.81(16) . . ?
O5 C16 O6 124.11(17) . . ?
O5 C16 C9 125.32(16) . . ?
O6 C16 C9 110.54(14) . . ?
C1 N1 C10 121.94(13) . . ?
C1 N1 C7 127.31(14) . . ?
C10 N1 C7 110.60(12) . . ?
C6 N2 C2 127.38(13) . . ?
C6 N2 C5 120.96(14) . . ?
C2 N2 C5 109.36(13) . . ?
C11 O4 C12 121.70(12) . . ?
C16 O6 C17 116.17(18) . . ?

loop_
_geom_bond_atom_site_label_1
_geom_bond_atom_site_label_2
_geom_bond_distance
_geom_bond_site_symmetry_2
_geom_bond_publ_flag
C1 O1 1.219(2) . ?
C1 N1 1.346(2) . ?
C1 C2 1.515(2) . ?
C2 N2 1.469(2) . ?
C2 C3 1.519(2) . ?
C3 C4 1.529(3) . ?
C4 C5 1.538(3) . ?
C5 N2 1.469(2) . ?
C6 O2 1.225(2) . ?
C6 N2 1.341(2) . ?
C6 C7 1.508(2) . ?
C7 N1 1.469(2) . ?
C7 C8 1.526(2) . ?
C8 C9 1.554(2) . ?
C9 C16 1.510(2) . ?
C9 C10 1.555(2) . ?
C10 N1 1.449(2) . ?
C10 C11 1.527(2) . ?
C11 O3 1.195(2) . ?
C11 O4 1.335(2) . ?
C12 O4 1.4919(18) . ?
C12 C13 1.515(3) . ?
C12 C15 1.517(3) . ?
C12 C14 1.518(2) . ?
C16 O5 1.195(2) . ?
C16 O6 1.331(2) . ?
C17 O6 1.456(3) . ?

loop_
_cod_related_entry_id
_cod_related_entry_database
_cod_related_entry_code
1 ChemSpider 30658961
